data_1001718
loop_
_publ_author_name
'Boullay, P'
'Hervieu, M'
'Labbe, P'
'Raveau, B'

_publ_section_title
;
Single crystal and HREM study of the "Bi-Sr" stabilized Ba Mn O3 9R
polytype
;
_journal_coden_ASTM MRBUAC
_journal_name_full 'Materials Research Bulletin'
_journal_page_first 35
_journal_page_last 42
_journal_paper_doi 10.1016/S0025-5408(96)00169-9
_journal_volume 32
_journal_year 1997
_chemical_formula_structural 'Ba (Mn O3)'
_chemical_formula_sum 'Ba Mn O3'
_chemical_name_systematic 'Barium manganate(IV)'
_space_group_IT_number 166
_symmetry_cell_setting trigonal
_symmetry_space_group_name_Hall '-R 3 2"'
_symmetry_space_group_name_H-M 'R -3 m :H'
_cell_angle_alpha 90
_cell_angle_beta 90
_cell_angle_gamma 120
_cell_formula_units_Z 9
_cell_length_a 5.663(1)
_cell_length_b 5.663(1)
_cell_length_c 20.95499(300)
_cell_volume 582.0
_cod_original_sg_symbol_H-M 'R -3 m H'
_cod_database_code 1001718

loop_
_symmetry_equiv_pos_as_xyz
x,y,z
-y,x-y,z
y-x,-x,z
-y,-x,z
x,x-y,z
y-x,y,z
-x,-y,-z
y,y-x,-z
x-y,x,-z
y,x,-z
-x,y-x,-z
x-y,-y,-z
1/3+x,2/3+y,2/3+z
2/3+x,1/3+y,1/3+z
1/3-y,2/3+x-y,2/3+z
2/3-y,1/3+x-y,1/3+z
1/3-x+y,2/3-x,2/3+z
2/3-x+y,1/3-x,1/3+z
1/3-y,2/3-x,2/3+z
2/3-y,1/3-x,1/3+z
1/3+x,2/3+x-y,2/3+z
2/3+x,1/3+x-y,1/3+z
1/3-x+y,2/3+y,2/3+z
2/3-x+y,1/3+y,1/3+z
1/3-x,2/3-y,2/3-z
2/3-x,1/3-y,1/3-z
1/3+y,2/3-x+y,2/3-z
2/3+y,1/3-x+y,1/3-z
1/3+x-y,2/3+x,2/3-z
2/3+x-y,1/3+x,1/3-z
1/3+y,2/3+x,2/3-z
2/3+y,1/3+x,1/3-z
1/3-x,2/3-x+y,2/3-z
2/3-x,1/3-x+y,1/3-z
1/3+x-y,2/3-y,2/3-z
2/3+x-y,1/3-y,1/3-z

loop_
_atom_site_label
_atom_site_type_symbol
_atom_site_symmetry_multiplicity
_atom_site_Wyckoff_symbol
_atom_site_fract_x
_atom_site_fract_y
_atom_site_fract_z
_atom_site_occupancy
_atom_site_attached_hydrogens
_atom_site_calc_flag
Ba1 Ba2+ 3 a 0. 0. 0. 1. 0 d
Ba2 Ba2+ 6 c 0. 0. 0.21859(3) 1. 0 d
Mn1 Mn4+ 3 b 0. 0. 0.5 1. 0 d
Mn2 Mn4+ 6 c 0. 0. 0.38145(7) 1. 0 d
O1 O2- 18 h 0.1489(4) 0.8511(4) 0.5584(2) 1. 0 d
O2 O2- 9 e 0.5 0. 0. 1. 0 d

loop_
_atom_type_symbol
_atom_type_oxidation_number
Ba2+ 2.000
Mn4+ 4.000
O2- -2.000
